data_7036557
loop_
_publ_author_name
'Ekengard, Erik'
'Glans, Lotta'
'Cassells, Irwin'
'Fogeron, Thibault'
'Govender, Preshendren'
'Stringer, Tameryn'
'Chellan, Prinessa'
'Lisensky, George C.'
'Hersh, William H.'
'Doverbratt, Isa'
'Lidin, Sven'
'de Kock, Carmen'
'Smith, Peter J.'
'Smith, Gregory S.'
'Nordlander, Ebbe'

_publ_section_title
;
 Antimalarial activity of ruthenium(ii) and osmium(ii) arene complexes
 with mono- and bidentate chloroquine analogue ligands.
;
_journal_issue 44
_journal_name_full 'Dalton transactions (Cambridge, England : 2003)'
_journal_page_first 19314
_journal_page_last 19329
_journal_paper_doi 10.1039/c5dt02410b
_journal_volume 44
_journal_year 2015
_chemical_formula_moiety 'C28 H29 Cl2 N3 O1 Ru1'
_chemical_formula_sum 'C28 H29 Cl2 N3 O Ru'
_chemical_formula_weight 595.6
_chemical_name_common 'Cymene chloroquinoline ruthenium'
_chemical_name_systematic ' ?'
_space_group_IT_number 4
_symmetry_cell_setting monoclinic
_symmetry_Int_Tables_number 4
_symmetry_space_group_name_Hall 'P 2yb'
_symmetry_space_group_name_H-M 'P 1 21 1'
_audit_update_record
;
2015-09-02 deposited with the CCDC.
2015-09-16 downloaded from the CCDC.
;
_cell_angle_alpha 90
_cell_angle_beta 103.018(2)
_cell_angle_gamma 90
_cell_formula_units_Z 4
_cell_length_a 8.9756(16)
_cell_length_b 15.207(3)
_cell_length_c 18.917(3)
_cell_measurement_reflns_used 9904
_cell_measurement_temperature 100(2)
_cell_measurement_theta_max 27.079
_cell_measurement_theta_min 2.329
_cell_volume 2515.7(8)
_computing_cell_refinement 'APEX2 v2014.11-0 (Bruker AXS)'
_computing_data_collection 'Bruker Instrument Service v2013.10.0.0'
_computing_data_reduction 'SAINT V8.34A (Bruker AXS Inc., 2013)'
_computing_structure_refinement 'SHELXL-2014/7 (Sheldrick, 2014)'
_computing_structure_solution 'SHELXS-97 (Sheldrick, 2008)'
_diffrn_ambient_temperature 100
_diffrn_detector_area_resol_mean 8.3333
_diffrn_measured_fraction_theta_full 1.000
_diffrn_measured_fraction_theta_max 0.998
_diffrn_measurement_device_type 'Bruker Breeze CCD'
_diffrn_measurement_method '\f and \w scans'
_diffrn_radiation_monochromator graphite
_diffrn_radiation_probe x-ray
_diffrn_radiation_source 'X-ray tube'
_diffrn_radiation_type MoK\a
_diffrn_radiation_wavelength 0.71073
_diffrn_reflns_av_R_equivalents 0.0321
_diffrn_reflns_av_unetI/netI 0.0402
_diffrn_reflns_Laue_measured_fraction_full 1.000
_diffrn_reflns_Laue_measured_fraction_max 0.998
_diffrn_reflns_limit_h_max 11
_diffrn_reflns_limit_h_min -11
_diffrn_reflns_limit_k_max 19
_diffrn_reflns_limit_k_min -19
_diffrn_reflns_limit_l_max 24
_diffrn_reflns_limit_l_min -24
_diffrn_reflns_number 29412
_diffrn_reflns_point_group_measured_fraction_full 1.000
_diffrn_reflns_point_group_measured_fraction_max 0.998
_diffrn_reflns_theta_full 25.242
_diffrn_reflns_theta_max 27.091
_diffrn_reflns_theta_min 1.736
_diffrn_source 'fine-focus tube'
_exptl_absorpt_coefficient_mu 0.863
_exptl_absorpt_correction_T_max 0.87
_exptl_absorpt_correction_T_min 0.75
_exptl_absorpt_correction_type multi-scan
_exptl_absorpt_process_details 'SADABS V2014/5 (Bruker AXS Inc.)'
_exptl_crystal_colour 'dark orange-red'
_exptl_crystal_density_diffrn 1.5725
_exptl_crystal_density_method 'not measured'
_exptl_crystal_description rectangular
_exptl_crystal_F_000 1216
_exptl_crystal_recrystallization_method 'Re-crystallisation from solvent: DCM, hexane'
_exptl_crystal_size_max 0.390
_exptl_crystal_size_mid 0.268
_exptl_crystal_size_min 0.172
_refine_diff_density_max 0.32
_refine_diff_density_min -0.28
_refine_ls_abs_structure_details '  5254 of Friedel pairs used in the refinement'
_refine_ls_extinction_method none
_refine_ls_goodness_of_fit_gt 1.22
_refine_ls_goodness_of_fit_ref 1.20
_refine_ls_hydrogen_treatment constr
_refine_ls_number_constraints 235
_refine_ls_number_parameters 633
_refine_ls_number_reflns 11009
_refine_ls_number_restraints 0
_refine_ls_R_factor_all 0.0312
_refine_ls_R_factor_gt 0.0279
_refine_ls_shift/su_max 0.0468
_refine_ls_shift/su_mean 0.0007
_refine_ls_structure_factor_coef Fsqd
_refine_ls_weighting_details w=1/(\s^2^(I)+0.0009I^2^)
_refine_ls_weighting_scheme sigma
_refine_ls_wR_factor_gt 0.0652
_refine_ls_wR_factor_ref 0.0670
_reflns_number_gt 10197
_reflns_number_total 11009
_reflns_threshold_expression I>3\s(I)
_cod_data_source_file c5dt02410b2.cif
_cod_data_source_block I
_cod_depositor_comments
;
The following automatic conversions were performed:

'_diffrn_radiation_probe' value 'X-ray' changed to 'x-ray' according
to
/usr/data/users/saulius/crontab/automatic-downloads/rss-feeds/RSC/lib/dictionaries/cif_core.dic
dictionary named 'cif_core.dic' version 2.4.2 from 2011-04-26.

Automatic conversion script
Id: cif_fix_values 3271 2015-04-21 07:52:19Z andrius 

 Adding full bibliography for 7036554--7036558.cif.
;
_cod_original_formula_sum 'C28 H29 Cl2 N3 O1 Ru1'
_cod_database_code 7036557
_shelx_estimated_absorpt_t_min 0.730
_shelx_estimated_absorpt_t_max 0.866

loop_
_space_group_symop_id
_space_group_symop_operation_xyz
1 x,y,z
2 -x,y+1/2,-z

loop_
_atom_site_label
_atom_site_type_symbol
_atom_site_fract_x
_atom_site_fract_y
_atom_site_fract_z
_atom_site_adp_type
_atom_site_U_iso_or_equiv
_atom_site_site_symmetry_multiplicity
_atom_site_occupancy
_atom_site_calc_flag
Ru1a Ru -0.09080(3) 0.4636(2) 0.347269(12) Uani 0.00953(7) 2 0.9534(5) d
Cl1a Cl 0.17395(10) 0.4186(2) 0.35118(4) Uani 0.0153(2) 2 0.9534(5) d
Cl2a Cl 0.84745(10) 0.5879(2) 0.63995(5) Uani 0.0265(3) 2 0.9534(5) d
O1a O -0.0149(2) 0.5895(3) 0.33839(11) Uani 0.0128(7) 2 0.9534(5) d
N1a N -0.0122(3) 0.4747(3) 0.46016(13) Uani 0.0122(8) 2 0.9534(5) d
N2a N 0.2122(3) 0.3429(3) 0.51715(14) Uani 0.0146(9) 2 0.9534(5) d
N3a N 0.4909(3) 0.3766(3) 0.72733(14) Uani 0.0165(8) 2 0.9534(5) d
C1a C 0.0887(3) 0.6328(3) 0.38579(17) Uani 0.0110(9) 2 0.9534(5) d
C2a C 0.1476(4) 0.7109(3) 0.36221(17) Uani 0.0142(10) 2 0.9534(5) d
C3a C 0.2587(4) 0.7590(3) 0.40849(18) Uani 0.0175(10) 2 0.9534(5) d
C4a C 0.3163(4) 0.7323(3) 0.48115(18) Uani 0.0159(10) 2 0.9534(5) d
C5a C 0.2544(3) 0.6584(3) 0.50544(17) Uani 0.0133(10) 2 0.9534(5) d
C6a C 0.1416(3) 0.6078(3) 0.45968(16) Uani 0.0107(9) 2 0.9534(5) d
C7a C 0.0808(3) 0.5341(3) 0.49174(16) Uani 0.0108(10) 2 0.9534(5) d
C8a C -0.0463(4) 0.4039(3) 0.50795(17) Uani 0.0142(10) 2 0.9534(5) d
C9a C 0.0498(3) 0.3226(3) 0.50064(17) Uani 0.0148(10) 2 0.9534(5) d
C10a C 0.2963(4) 0.3571(3) 0.58596(17) Uani 0.0125(10) 2 0.9534(5) d
C11a C 0.2599(4) 0.3223(3) 0.64720(17) Uani 0.0152(10) 2 0.9534(5) d
C12a C 0.3617(4) 0.3325(3) 0.71458(18) Uani 0.0174(10) 2 0.9534(5) d
C13a C 0.5246(4) 0.4180(3) 0.66874(16) Uani 0.0137(9) 2 0.9534(5) d
C14a C 0.6554(3) 0.4721(3) 0.68154(16) Uani 0.0159(9) 2 0.9534(5) d
C15a C 0.6925(3) 0.5162(3) 0.62469(17) Uani 0.0177(10) 2 0.9534(5) d
C16a C 0.6055(4) 0.5086(3) 0.55383(18) Uani 0.0201(10) 2 0.9534(5) d
C17a C 0.4769(4) 0.4567(3) 0.53991(16) Uani 0.0169(10) 2 0.9534(5) d
C18a C 0.4332(3) 0.4101(3) 0.59689(17) Uani 0.0127(9) 2 0.9534(5) d
C19a C -0.0944(4) 0.2569(3) 0.2852(2) Uani 0.0226(12) 2 0.9534(5) d
C20a C -0.1789(4) 0.3413(3) 0.29003(17) Uani 0.0153(10) 2 0.9534(5) d
C21a C -0.2561(3) 0.3562(3) 0.34616(17) Uani 0.0129(10) 2 0.9534(5) d
C22a C -0.3251(4) 0.4386(3) 0.35339(17) Uani 0.0127(10) 2 0.9534(5) d
C23a C -0.3236(3) 0.5078(3) 0.30294(16) Uani 0.0113(9) 2 0.9534(5) d
C24a C -0.2518(3) 0.4899(3) 0.24399(17) Uani 0.0140(10) 2 0.9534(5) d
C25a C -0.1809(4) 0.4088(3) 0.23789(17) Uani 0.0157(10) 2 0.9534(5) d
C26a C -0.3877(4) 0.5982(3) 0.30867(17) Uani 0.0144(10) 2 0.9534(5) d
C27a C -0.5411(4) 0.6081(3) 0.2539(2) Uani 0.0296(13) 2 0.9534(5) d
C28a C -0.4062(4) 0.6211(3) 0.38454(18) Uani 0.0214(11) 2 0.9534(5) d
H1c2a H 0.109772 0.730843 0.313292 Uiso 0.017 2 0.9534(5) d
H1c3a H 0.297683 0.811568 0.391082 Uiso 0.021 2 0.9534(5) d
H1c4a H 0.396322 0.764744 0.512644 Uiso 0.019 2 0.9534(5) d
H1c5a H 0.289424 0.64098 0.55519 Uiso 0.016 2 0.9534(5) d
H1c7a H 0.114262 0.528617 0.543447 Uiso 0.0129 2 0.9534(5) d
H1c8a H -0.156273 0.388734 0.493626 Uiso 0.0171 2 0.9534(5) d
H2c8a H -0.021353 0.424421 0.558934 Uiso 0.0171 2 0.9534(5) d
H1c9a H 0.029671 0.276016 0.533872 Uiso 0.0178 2 0.9534(5) d
H2c9a H 0.018864 0.299246 0.450613 Uiso 0.0178 2 0.9534(5) d
H1c11a H 0.165333 0.291287 0.643686 Uiso 0.0182 2 0.9534(5) d
H1c12a H 0.334541 0.304656 0.755428 Uiso 0.0209 2 0.9534(5) d
H1c14a H 0.718048 0.478013 0.729641 Uiso 0.0191 2 0.9534(5) d
H1c16a H 0.635519 0.539463 0.514996 Uiso 0.0241 2 0.9534(5) d
H1c17a H 0.41621 0.452077 0.491301 Uiso 0.0203 2 0.9534(5) d
H1c19a H 0.011282 0.2703 0.281216 Uiso 0.0271 2 0.9534(5) d
H2c19a H -0.091537 0.221256 0.329303 Uiso 0.0271 2 0.9534(5) d
H3c19a H -0.14746 0.22345 0.241888 Uiso 0.0271 2 0.9534(5) d
H1c21a H -0.262029 0.309895 0.379933 Uiso 0.0155 2 0.9534(5) d
H1c22a H -0.373722 0.447874 0.393082 Uiso 0.0153 2 0.9534(5) d
H1c24a H -0.25224 0.534331 0.207907 Uiso 0.0168 2 0.9534(5) d
H1c25a H -0.133166 0.398887 0.198 Uiso 0.0189 2 0.9534(5) d
H1c26a H -0.311953 0.640161 0.297434 Uiso 0.0173 2 0.9534(5) d
H1c27a H -0.577149 0.669633 0.254348 Uiso 0.0356 2 0.9534(5) d
H2c27a H -0.528043 0.593126 0.204772 Uiso 0.0356 2 0.9534(5) d
H3c27a H -0.617267 0.568104 0.267332 Uiso 0.0356 2 0.9534(5) d
H1c28a H -0.435851 0.683694 0.385983 Uiso 0.0257 2 0.9534(5) d
H2c28a H -0.486525 0.583538 0.397072 Uiso 0.0257 2 0.9534(5) d
H3c28a H -0.308158 0.611083 0.419928 Uiso 0.0257 2 0.9534(5) d
H1n2a H 0.260815 0.3465 0.479331 Uiso 0.0175 2 0.9534(5) d
Ru1b Ru -0.873331 0.472478 0.518822 Uani 0.00953(7) 2 0.0466(5) d
Cl1b Cl -0.61129(9) 0.42265(6) 0.52222(4) Uani 0.0153(2) 2 0.0466(5) d
Cl2b Cl 0.06759(10) 0.56462(6) 0.82049(5) Uani 0.0265(3) 2 0.0466(5) d
O1b O -0.7883(2) 0.59734(14) 0.51565(11) Uani 0.0128(7) 2 0.0466(5) d
N1b N -0.7968(3) 0.47625(19) 0.63216(13) Uani 0.0122(8) 2 0.0466(5) d
N2b N -0.5827(3) 0.33775(18) 0.68459(14) Uani 0.0146(9) 2 0.0466(5) d
N3b N -0.3066(3) 0.35535(18) 0.89683(14) Uani 0.0165(8) 2 0.0466(5) d
C1b C -0.6828(3) 0.6362(2) 0.56521(16) Uani 0.0110(9) 2 0.0466(5) d
C2b C -0.6177(4) 0.7144(2) 0.54530(17) Uani 0.0142(10) 2 0.0466(5) d
C3b C -0.5043(4) 0.7580(2) 0.59400(18) Uani 0.0175(10) 2 0.0466(5) d
C4b C -0.4504(4) 0.7265(2) 0.66556(17) Uani 0.0159(10) 2 0.0466(5) d
C5b C -0.5182(3) 0.6526(2) 0.68634(17) Uani 0.0133(10) 2 0.0466(5) d
C6b C -0.6335(3) 0.6064(2) 0.63805(16) Uani 0.0107(9) 2 0.0466(5) d
C7b C -0.7003(3) 0.53219(19) 0.66658(16) Uani 0.0108(10) 2 0.0466(5) d
C8b C -0.8372(4) 0.4037(2) 0.67662(17) Uani 0.0142(10) 2 0.0466(5) d
C9b C -0.7463(3) 0.3211(2) 0.66644(17) Uani 0.0148(10) 2 0.0466(5) d
C10b C -0.4992(4) 0.34676(19) 0.75416(17) Uani 0.0125(10) 2 0.0466(5) d
C11b C -0.5398(4) 0.3095(2) 0.81353(17) Uani 0.0152(10) 2 0.0466(5) d
C12b C -0.4388(4) 0.3143(2) 0.88160(18) Uani 0.0174(10) 2 0.0466(5) d
C13b C -0.2685(4) 0.3992(2) 0.84036(16) Uani 0.0137(9) 2 0.0466(5) d
C14b C -0.1339(3) 0.4502(2) 0.85606(16) Uani 0.0159(9) 2 0.0466(5) d
C15b C -0.0923(3) 0.4966(2) 0.80147(17) Uani 0.0177(10) 2 0.0466(5) d
C16b C -0.1780(4) 0.4943(2) 0.73011(17) Uani 0.0201(10) 2 0.0466(5) d
C17b C -0.3101(4) 0.4455(2) 0.71340(16) Uani 0.0169(10) 2 0.0466(5) d
C18b C -0.3587(3) 0.3967(2) 0.76798(17) Uani 0.0127(9) 2 0.0466(5) d
C19b C -0.8897(4) 0.2694(2) 0.4483(2) Uani 0.0226(12) 2 0.0466(5) d
C20b C -0.9686(4) 0.3549(2) 0.45623(17) Uani 0.0153(10) 2 0.0466(5) d
C21b C -1.0464(3) 0.3682(2) 0.51236(17) Uani 0.0129(10) 2 0.0466(5) d
C22b C -1.1100(4) 0.4513(2) 0.52265(16) Uani 0.0127(10) 2 0.0466(5) d
C23b C -1.1024(3) 0.5230(2) 0.47529(15) Uani 0.0113(9) 2 0.0466(5) d
C24b C -1.0301(3) 0.5070(2) 0.41620(17) Uani 0.0140(10) 2 0.0466(5) d
C25b C -0.9645(4) 0.4251(2) 0.40710(17) Uani 0.0157(10) 2 0.0466(5) d
C26b C -1.1605(4) 0.6141(2) 0.48445(16) Uani 0.0144(10) 2 0.0466(5) d
C27b C -1.3120(4) 0.6296(2) 0.4295(2) Uani 0.0296(13) 2 0.0466(5) d
C28b C -1.1794(4) 0.6333(2) 0.56090(18) Uani 0.0214(11) 2 0.0466(5) d
H1c2b H -0.652924 0.737528 0.497207 Uiso 0.017 2 0.0466(5) d
H1c3b H -0.461115 0.810709 0.579059 Uiso 0.021 2 0.0466(5) d
H1c4b H -0.368768 0.755822 0.698712 Uiso 0.019 2 0.0466(5) d
H1c5b H -0.485595 0.631906 0.735357 Uiso 0.016 2 0.0466(5) d
H1c7b H -0.668583 0.523434 0.718042 Uiso 0.0129 2 0.0466(5) d
H1c8b H -0.948027 0.391174 0.661144 Uiso 0.0171 2 0.0466(5) d
H2c8b H -0.812105 0.420985 0.7284 Uiso 0.0171 2 0.0466(5) d
H1c9b H -0.770605 0.273259 0.697489 Uiso 0.0178 2 0.0466(5) d
H2c9b H -0.777604 0.301029 0.615464 Uiso 0.0178 2 0.0466(5) d
H1c11b H -0.636542 0.280328 0.80823 Uiso 0.0182 2 0.0466(5) d
H1c12b H -0.46905 0.284808 0.920988 Uiso 0.0209 2 0.0466(5) d
H1c14b H -0.072075 0.452485 0.904557 Uiso 0.0191 2 0.0466(5) d
H1c16b H -0.144785 0.526598 0.692874 Uiso 0.0241 2 0.0466(5) d
H1c17b H -0.369957 0.444467 0.664467 Uiso 0.0203 2 0.0466(5) d
H1c19b H -0.782694 0.281198 0.445463 Uiso 0.0271 2 0.0466(5) d
H2c19b H -0.890399 0.23151 0.490777 Uiso 0.0271 2 0.0466(5) d
H3c19b H -0.943952 0.239292 0.403496 Uiso 0.0271 2 0.0466(5) d
H1c21b H -1.05643 0.320325 0.544034 Uiso 0.0155 2 0.0466(5) d
H1c22b H -1.159125 0.459337 0.562325 Uiso 0.0153 2 0.0466(5) d
H1c24b H -1.026472 0.553274 0.382111 Uiso 0.0168 2 0.0466(5) d
H1c25b H -0.916292 0.416491 0.367194 Uiso 0.0189 2 0.0466(5) d
H1c26b H -1.081349 0.655252 0.475414 Uiso 0.0173 2 0.0466(5) d
H1c27b H -1.343877 0.691608 0.432342 Uiso 0.0356 2 0.0466(5) d
H2c27b H -1.298659 0.616983 0.380009 Uiso 0.0356 2 0.0466(5) d
H3c27b H -1.391462 0.590273 0.440817 Uiso 0.0356 2 0.0466(5) d
H1c28b H -1.204832 0.69622 0.5648 Uiso 0.0257 2 0.0466(5) d
H2c28b H -1.262848 0.596542 0.57139 Uiso 0.0257 2 0.0466(5) d
H3c28b H -1.082827 0.619698 0.596242 Uiso 0.0257 2 0.0466(5) d
H1n2b H -0.532663 0.342434 0.647313 Uiso 0.0175 2 0.0466(5) d
Ru2a Ru 0.98416(3) 0.5151(2) 1.068928(12) Uani 0.01018(7) 2 0.9551(5) d
Cl3a Cl 0.71988(10) 0.5633(2) 1.06162(4) Uani 0.0160(2) 2 0.9551(5) d
Cl4a Cl 0.03874(11) 0.4219(2) 0.76342(5) Uani 0.0235(3) 2 0.9551(5) d
N4a N 0.9111(3) 0.5029(3) 0.95583(13) Uani 0.0118(8) 2 0.9551(5) d
N5a N 0.6999(3) 0.6410(3) 0.89855(15) Uani 0.0154(9) 2 0.9551(5) d
N6a N 0.4054(3) 0.6387(3) 0.68954(14) Uani 0.0179(9) 2 0.9551(5) d
C29a C 0.7978(4) 0.3486(3) 1.03050(17) Uani 0.0131(10) 2 0.9551(5) d
C30a C 0.7270(4) 0.2743(3) 1.05379(18) Uani 0.0156(10) 2 0.9551(5) d
C31a C 0.6108(4) 0.2295(3) 1.00744(17) Uani 0.0157(10) 2 0.9551(5) d
C32a C 0.5632(4) 0.2537(3) 0.93468(18) Uani 0.0171(10) 2 0.9551(5) d
C33a C 0.6347(4) 0.3231(3) 0.90943(18) Uani 0.0160(10) 2 0.9551(5) d
C34a C 0.7496(4) 0.3718(3) 0.95599(17) Uani 0.0126(10) 2 0.9551(5) d
C35a C 0.8170(4) 0.4431(3) 0.92379(17) Uani 0.0136(10) 2 0.9551(5) d
C36a C 0.9509(4) 0.5719(3) 0.90852(17) Uani 0.0143(10) 2 0.9551(5) d
C37a C 0.8633(4) 0.6566(3) 0.91500(18) Uani 0.0165(10) 2 0.9551(5) d
C38a C 0.6091(4) 0.6377(3) 0.82979(17) Uani 0.0142(10) 2 0.9551(5) d
C39a C 0.6431(4) 0.6816(3) 0.77088(17) Uani 0.0168(10) 2 0.9551(5) d
C40a C 0.5369(4) 0.6806(3) 0.70383(18) Uani 0.0184(11) 2 0.9551(5) d
C41a C 0.3732(4) 0.5906(3) 0.74562(17) Uani 0.0134(9) 2 0.9551(5) d
C42a C 0.2375(4) 0.5402(3) 0.73066(17) Uani 0.0162(10) 2 0.9551(5) d
C43a C 0.2011(4) 0.4890(3) 0.78316(18) Uani 0.0168(10) 2 0.9551(5) d
C44a C 0.2947(4) 0.4847(3) 0.85366(17) Uani 0.0170(10) 2 0.9551(5) d
C45a C 0.4261(4) 0.5334(3) 0.86945(18) Uani 0.0165(10) 2 0.9551(5) d
C46a C 0.4701(4) 0.5880(3) 0.81672(16) Uani 0.0120(9) 2 0.9551(5) d
C47a C 0.9917(4) 0.7198(3) 1.13800(19) Uani 0.0231(12) 2 0.9551(5) d
C48a C 1.0723(4) 0.6355(3) 1.12967(17) Uani 0.0153(10) 2 0.9551(5) d
C49a C 1.0768(4) 0.5652(3) 1.18017(17) Uani 0.0147(10) 2 0.9551(5) d
C50a C 1.1483(3) 0.4862(3) 1.17072(16) Uani 0.0118(9) 2 0.9551(5) d
C51a C 1.2184(3) 0.4720(3) 1.11041(16) Uani 0.0133(9) 2 0.9551(5) d
C52a C 1.2170(4) 0.5423(3) 1.06255(18) Uani 0.0138(10) 2 0.9551(5) d
C53a C 1.1460(4) 0.6236(3) 1.07215(17) Uani 0.0146(10) 2 0.9551(5) d
C54a C 1.2853(4) 0.3829(3) 1.10114(16) Uani 0.0143(10) 2 0.9551(5) d
C55a C 1.4479(4) 0.3784(3) 1.14873(19) Uani 0.0213(11) 2 0.9551(5) d
C56a C 1.2826(4) 0.3602(3) 1.02206(18) Uani 0.0207(11) 2 0.9551(5) d
O2a O 0.9030(2) 0.3898(3) 1.07772(11) Uani 0.0140(7) 2 0.9551(5) d
H1n5a H 0.653885 0.632783 0.936864 Uiso 0.0185 2 0.9551(5) d
H1c30a H 0.760581 0.254477 1.102993 Uiso 0.0187 2 0.9551(5) d
H1c31a H 0.561905 0.181067 1.025596 Uiso 0.0189 2 0.9551(5) d
H1c32a H 0.482004 0.222422 0.902827 Uiso 0.0205 2 0.9551(5) d
H1c33a H 0.605712 0.338579 0.858992 Uiso 0.0192 2 0.9551(5) d
H1c35a H 0.788459 0.446623 0.871817 Uiso 0.0163 2 0.9551(5) d
H1c36a H 0.925414 0.551426 0.857531 Uiso 0.0172 2 0.9551(5) d
H2c36a H 1.062137 0.583597 0.92248 Uiso 0.0172 2 0.9551(5) d
H1c37a H 0.896177 0.680117 0.964873 Uiso 0.0198 2 0.9551(5) d
H2c37a H 0.887685 0.701172 0.881177 Uiso 0.0198 2 0.9551(5) d
H1c39a H 0.738369 0.712342 0.776005 Uiso 0.0202 2 0.9551(5) d
H1c40a H 0.562658 0.713458 0.664924 Uiso 0.022 2 0.9551(5) d
H1c42a H 0.170818 0.542183 0.683252 Uiso 0.0194 2 0.9551(5) d
H1c44a H 0.266585 0.448329 0.890028 Uiso 0.0204 2 0.9551(5) d
H1c45a H 0.490288 0.530515 0.917414 Uiso 0.0198 2 0.9551(5) d
H1c47a H 0.900098 0.707199 1.157242 Uiso 0.0277 2 0.9551(5) d
H2c47a H 1.061463 0.758987 1.172075 Uiso 0.0277 2 0.9551(5) d
H3c47a H 0.960218 0.749069 1.090194 Uiso 0.0277 2 0.9551(5) d
H1c49a H 1.030252 0.57246 1.220799 Uiso 0.0176 2 0.9551(5) d
H1c50a H 1.150816 0.439887 1.205467 Uiso 0.0141 2 0.9551(5) d
H1c52a H 1.264991 0.535464 1.022369 Uiso 0.0166 2 0.9551(5) d
H1c53a H 1.148365 0.671074 1.038932 Uiso 0.0175 2 0.9551(5) d
H1c54a H 1.220133 0.337806 1.11694 Uiso 0.0171 2 0.9551(5) d
H1c55a H 1.484774 0.316924 1.151198 Uiso 0.0256 2 0.9551(5) d
H2c55a H 1.516514 0.416096 1.127523 Uiso 0.0256 2 0.9551(5) d
H3c55a H 1.447201 0.399429 1.198201 Uiso 0.0256 2 0.9551(5) d
H1c56a H 1.307801 0.297278 1.018355 Uiso 0.0249 2 0.9551(5) d
H2c56a H 1.179418 0.37206 0.991697 Uiso 0.0249 2 0.9551(5) d
H3c56a H 1.358782 0.396742 1.004961 Uiso 0.0249 2 0.9551(5) d
Ru2b Ru 0.199691 0.528616 1.24026 Uani 0.01018(7) 2 0.0449(5) d
Cl3b Cl -0.06770(9) 0.57148(6) 1.23167(4) Uani 0.0160(2) 2 0.0449(5) d
Cl4b Cl -0.74089(10) 0.39761(6) 0.94411(5) Uani 0.0235(3) 2 0.0449(5) d
N4b N 0.1260(3) 0.50732(17) 1.12813(13) Uani 0.0118(8) 2 0.0449(5) d
N5b N -0.0963(3) 0.63733(18) 1.06457(15) Uani 0.0154(9) 2 0.0449(5) d
N6b N -0.3932(3) 0.61534(18) 0.85704(14) Uani 0.0179(9) 2 0.0449(5) d
C29b C 0.0261(4) 0.3565(2) 1.21149(17) Uani 0.0131(10) 2 0.0449(5) d
C30b C -0.0384(4) 0.2828(2) 1.23903(18) Uani 0.0156(10) 2 0.0449(5) d
C31b C -0.1516(3) 0.2329(2) 1.19559(17) Uani 0.0157(10) 2 0.0449(5) d
C32b C -0.2021(4) 0.2510(2) 1.12177(18) Uani 0.0171(10) 2 0.0449(5) d
C33b C -0.1365(4) 0.3198(2) 1.09251(18) Uani 0.0160(10) 2 0.0449(5) d
C34b C -0.0250(4) 0.3737(2) 1.13597(17) Uani 0.0126(10) 2 0.0449(5) d
C35b C 0.0362(3) 0.4437(2) 1.09969(17) Uani 0.0136(10) 2 0.0449(5) d
C36b C 0.1595(4) 0.5736(2) 1.07698(17) Uani 0.0143(10) 2 0.0449(5) d
C37b C 0.0658(4) 0.6569(2) 1.07942(18) Uani 0.0165(10) 2 0.0449(5) d
C38b C -0.1877(4) 0.6276(2) 0.99640(17) Uani 0.0142(10) 2 0.0449(5) d
C39b C -0.1582(4) 0.6680(2) 0.93501(17) Uani 0.0168(10) 2 0.0449(5) d
C40b C -0.2651(4) 0.6604(2) 0.86850(18) Uani 0.0184(11) 2 0.0449(5) d
C41b C -0.4207(4) 0.5706(2) 0.91582(17) Uani 0.0134(9) 2 0.0449(5) d
C42b C -0.5523(4) 0.5169(2) 0.90415(17) Uani 0.0162(10) 2 0.0449(5) d
C43b C -0.5838(4) 0.4688(2) 0.95954(18) Uani 0.0168(10) 2 0.0449(5) d
C44b C -0.4891(4) 0.4711(2) 1.02983(17) Uani 0.0170(10) 2 0.0449(5) d
C45b C -0.3615(4) 0.5230(2) 1.04244(18) Uani 0.0165(10) 2 0.0449(5) d
C46b C -0.3227(4) 0.5747(2) 0.98661(16) Uani 0.0120(9) 2 0.0449(5) d
C47b C 0.1925(4) 0.7378(2) 1.29852(19) Uani 0.0231(12) 2 0.0449(5) d
C48b C 0.2793(4) 0.6545(2) 1.29425(17) Uani 0.0153(10) 2 0.0449(5) d
C49b C 0.2900(4) 0.5880(2) 1.34844(17) Uani 0.0147(10) 2 0.0449(5) d
C50b C 0.3672(3) 0.5098(2) 1.34281(16) Uani 0.0118(9) 2 0.0449(5) d
C51b C 0.4373(3) 0.4927(2) 1.28291(16) Uani 0.0133(9) 2 0.0449(5) d
C52b C 0.4297(4) 0.5595(2) 1.23134(18) Uani 0.0138(10) 2 0.0449(5) d
C53b C 0.3527(4) 0.6400(2) 1.23699(17) Uani 0.0146(10) 2 0.0449(5) d
C54b C 0.5108(4) 0.4044(2) 1.27801(16) Uani 0.0143(10) 2 0.0449(5) d
C55b C 0.6740(4) 0.4061(2) 1.32508(19) Uani 0.0213(11) 2 0.0449(5) d
C56b C 0.5085(4) 0.3763(2) 1.20013(18) Uani 0.0207(11) 2 0.0449(5) d
O2b O 0.1285(2) 0.40284(14) 1.25604(11) Uani 0.0140(7) 2 0.0449(5) d
H1n5b H -0.140925 0.630961 1.103539 Uiso 0.0185 2 0.0449(5) d
H1c30b H -0.002557 0.267023 1.28913 Uiso 0.0187 2 0.0449(5) d
H1c31b H -0.196271 0.184884 1.216533 Uiso 0.0189 2 0.0449(5) d
H1c32b H -0.281154 0.216202 1.091944 Uiso 0.0205 2 0.0449(5) d
H1c33b H -0.167486 0.331243 1.041391 Uiso 0.0192 2 0.0449(5) d
H1c35b H 0.006611 0.443173 1.047655 Uiso 0.0163 2 0.0449(5) d
H1c36b H 0.13485 0.549172 1.027192 Uiso 0.0172 2 0.0449(5) d
H2c36b H 0.269768 0.588206 1.089806 Uiso 0.0172 2 0.0449(5) d
H1c37b H 0.097494 0.68445 1.127907 Uiso 0.0198 2 0.0449(5) d
H2c37b H 0.086031 0.699503 1.043128 Uiso 0.0198 2 0.0449(5) d
H1c39b H -0.065453 0.70069 0.938059 Uiso 0.0202 2 0.0449(5) d
H1c40b H -0.242579 0.690966 0.827736 Uiso 0.022 2 0.0449(5) d
H1c42b H -0.619792 0.514382 0.856956 Uiso 0.0194 2 0.0449(5) d
H1c44b H -0.513656 0.436799 1.068259 Uiso 0.0204 2 0.0449(5) d
H1c45b H -0.296479 0.524677 1.090254 Uiso 0.0198 2 0.0449(5) d
H1c47b H 0.102451 0.724858 1.318862 Uiso 0.0277 2 0.0449(5) d
H2c47b H 0.259607 0.780429 1.330201 Uiso 0.0277 2 0.0449(5) d
H3c47b H 0.158072 0.763054 1.24931 Uiso 0.0277 2 0.0449(5) d
H1c49b H 0.243702 0.597189 1.388913 Uiso 0.0176 2 0.0449(5) d
H1c50b H 0.373935 0.466045 1.379994 Uiso 0.0141 2 0.0449(5) d
H1c52b H 0.477414 0.550742 1.191285 Uiso 0.0166 2 0.0449(5) d
H1c53b H 0.350894 0.685071 1.201257 Uiso 0.0175 2 0.0449(5) d
H1c54b H 0.449509 0.35933 1.296503 Uiso 0.0171 2 0.0449(5) d
H1c55b H 0.715593 0.345608 1.33061 Uiso 0.0256 2 0.0449(5) d
H2c55b H 0.73919 0.443458 1.301553 Uiso 0.0256 2 0.0449(5) d
H3c55b H 0.672511 0.430488 1.373451 Uiso 0.0256 2 0.0449(5) d
H1c56b H 0.53846 0.313644 1.199622 Uiso 0.0249 2 0.0449(5) d
H2c56b H 0.404213 0.384095 1.169627 Uiso 0.0249 2 0.0449(5) d
H3c56b H 0.581389 0.412842 1.18074 Uiso 0.0249 2 0.0449(5) d

loop_
_atom_site_aniso_label
_atom_site_aniso_type_symbol
_atom_site_aniso_U_11
_atom_site_aniso_U_22
_atom_site_aniso_U_33
_atom_site_aniso_U_12
_atom_site_aniso_U_13
_atom_site_aniso_U_23
Ru1a Ru 0.01031(12) 0.00991(12) 0.00767(12) -0.00197(10) 0.00053(9) 0.00052(10)
Cl1a Cl 0.0128(4) 0.0207(4) 0.0122(4) 0.0007(3) 0.0020(3) 0.0014(3)
Cl2a Cl 0.0177(4) 0.0279(5) 0.0336(5) -0.0072(4) 0.0052(4) -0.0055(4)
O1a O 0.0155(12) 0.0108(11) 0.0100(11) -0.0053(9) -0.0013(9) 0.0011(9)
N1a N 0.0136(13) 0.0136(14) 0.0096(12) 0.0012(11) 0.0034(10) 0.0030(11)
N2a N 0.0124(14) 0.0179(15) 0.0129(14) -0.0001(11) 0.0017(11) 0.0015(11)
N3a N 0.0189(14) 0.0169(14) 0.0133(13) 0.0057(11) 0.0028(11) 0.0039(11)
C1a C 0.0110(15) 0.0094(15) 0.0123(15) 0.0010(12) 0.0022(12) -0.0030(12)
C2a C 0.0172(16) 0.0146(16) 0.0108(15) 0.0004(13) 0.0036(13) 0.0002(13)
C3a C 0.0182(17) 0.0142(16) 0.0218(18) -0.0019(13) 0.0079(14) -0.0018(14)
C4a C 0.0132(16) 0.0131(16) 0.0193(17) -0.0019(13) -0.0006(13) -0.0075(13)
C5a C 0.0150(17) 0.0154(17) 0.0083(15) 0.0066(13) 0.0001(13) 0.0009(13)
C6a C 0.0117(15) 0.0077(15) 0.0132(15) 0.0019(12) 0.0038(12) -0.0010(12)
C7a C 0.0116(15) 0.0118(17) 0.0080(15) -0.0007(12) 0.0004(12) -0.0015(12)
C8a C 0.0172(17) 0.0110(17) 0.0125(16) -0.0045(13) -0.0008(13) 0.0047(13)
C9a C 0.0154(16) 0.0143(17) 0.0126(16) -0.0046(13) -0.0014(13) 0.0019(13)
C10a C 0.0156(16) 0.0086(15) 0.0135(15) 0.0044(12) 0.0034(13) -0.0007(12)
C11a C 0.0175(16) 0.0113(16) 0.0177(17) 0.0003(13) 0.0058(13) 0.0053(13)
C12a C 0.0215(17) 0.0154(16) 0.0150(17) 0.0043(14) 0.0036(14) 0.0036(14)
C13a C 0.0189(16) 0.0099(15) 0.0120(15) 0.0057(13) 0.0030(13) -0.0018(12)
C14a C 0.0123(15) 0.0186(17) 0.0151(15) 0.0026(14) -0.0007(12) -0.0044(14)
C15a C 0.0139(15) 0.0157(15) 0.0238(16) 0.0006(14) 0.0051(13) -0.0043(15)
C16a C 0.0205(17) 0.0182(17) 0.0230(17) 0.0017(15) 0.0079(14) 0.0059(15)
C17a C 0.0178(16) 0.0199(17) 0.0132(15) 0.0009(15) 0.0038(12) 0.0022(15)
C18a C 0.0092(15) 0.0124(16) 0.0156(16) 0.0021(12) 0.0009(12) 0.0005(12)
C19a C 0.0242(19) 0.0157(17) 0.030(2) -0.0009(14) 0.0093(16) -0.0060(15)
C20a C 0.0127(16) 0.0132(16) 0.0179(17) -0.0037(13) -0.0011(13) -0.0028(13)
C21a C 0.0125(16) 0.0121(16) 0.0128(16) -0.0046(12) 0.0002(13) 0.0016(12)
C22a C 0.0113(16) 0.0176(18) 0.0086(15) -0.0041(12) 0.0007(12) -0.0030(12)
C23a C 0.0088(14) 0.0122(15) 0.0116(14) -0.0023(13) -0.0005(11) 0.0003(13)
C24a C 0.0117(15) 0.0165(18) 0.0112(15) -0.0055(11) -0.0031(12) 0.0028(12)
C25a C 0.0121(16) 0.0204(18) 0.0137(16) -0.0050(13) 0.0008(13) -0.0049(14)
C26a C 0.0137(16) 0.0111(15) 0.0174(17) -0.0018(13) 0.0011(13) 0.0007(13)
C27a C 0.023(2) 0.022(2) 0.034(2) 0.0048(16) -0.0129(17) -0.0034(17)
C28a C 0.0257(19) 0.0178(18) 0.0216(18) 0.0010(15) 0.0069(15) 0.0010(14)
Ru1b Ru 0.01020(12) 0.00997(12) 0.00770(12) -0.00192(10) 0.00048(9) 0.00065(10)
Cl1b Cl 0.0129(4) 0.0205(4) 0.0123(4) 0.0011(3) 0.0022(3) 0.0019(3)
Cl2b Cl 0.0172(4) 0.0288(5) 0.0330(5) -0.0067(4) 0.0045(4) -0.0057(4)
O1b O 0.0152(12) 0.0110(11) 0.0100(11) -0.0053(9) -0.0014(9) 0.0012(9)
N1b N 0.0137(13) 0.0133(14) 0.0100(12) 0.0012(11) 0.0036(10) 0.0032(11)
N2b N 0.0125(14) 0.0177(15) 0.0131(14) 0.0001(11) 0.0017(11) 0.0018(11)
N3b N 0.0194(14) 0.0162(14) 0.0137(13) 0.0056(11) 0.0033(11) 0.0041(11)
C1b C 0.0111(15) 0.0096(15) 0.0119(15) 0.0010(12) 0.0021(12) -0.0031(12)
C2b C 0.0172(16) 0.0146(16) 0.0109(15) 0.0003(13) 0.0037(13) 0.0003(13)
C3b C 0.0179(17) 0.0145(16) 0.0217(17) -0.0022(13) 0.0077(14) -0.0023(13)
C4b C 0.0132(16) 0.0139(16) 0.0184(17) -0.0016(13) -0.0010(13) -0.0076(13)
C5b C 0.0156(17) 0.0149(17) 0.0084(15) 0.0067(13) 0.0006(13) 0.0014(13)
C6b C 0.0119(16) 0.0077(15) 0.0131(15) 0.0017(12) 0.0038(12) -0.0013(12)
C7b C 0.0117(15) 0.0119(17) 0.0078(15) -0.0006(12) 0.0004(12) -0.0012(12)
C8b C 0.0169(17) 0.0109(17) 0.0129(16) -0.0046(13) -0.0008(13) 0.0046(13)
C9b C 0.0152(17) 0.0144(17) 0.0127(16) -0.0044(13) -0.0015(13) 0.0020(13)
C10b C 0.0160(16) 0.0084(15) 0.0134(15) 0.0042(12) 0.0036(13) -0.0010(12)
C11b C 0.0174(17) 0.0108(16) 0.0182(17) -0.0001(13) 0.0060(13) 0.0048(13)
C12b C 0.0219(17) 0.0148(16) 0.0154(17) 0.0041(14) 0.0040(14) 0.0036(14)
C13b C 0.0194(16) 0.0097(15) 0.0118(15) 0.0054(13) 0.0033(13) -0.0018(12)
C14b C 0.0126(15) 0.0188(17) 0.0146(15) 0.0030(14) -0.0007(12) -0.0040(14)
C15b C 0.0139(15) 0.0160(15) 0.0234(16) 0.0007(14) 0.0048(13) -0.0047(15)
C16b C 0.0206(17) 0.0176(17) 0.0236(17) 0.0014(15) 0.0082(14) 0.0056(15)
C17b C 0.0178(16) 0.0196(17) 0.0134(15) 0.0010(15) 0.0040(12) 0.0025(15)
C18b C 0.0094(15) 0.0122(16) 0.0156(16) 0.0023(12) 0.0009(12) 0.0005(12)
C19b C 0.0240(19) 0.0163(17) 0.029(2) -0.0013(14) 0.0089(16) -0.0068(15)
C20b C 0.0126(16) 0.0137(16) 0.0175(17) -0.0035(13) -0.0014(13) -0.0029(13)
C21b C 0.0122(16) 0.0122(16) 0.0129(16) -0.0045(13) 0.0000(13) 0.0016(12)
C22b C 0.0110(16) 0.0180(18) 0.0083(15) -0.0037(12) 0.0005(12) -0.0025(12)
C23b C 0.0086(14) 0.0123(15) 0.0116(14) -0.0021(13) -0.0006(11) 0.0004(13)
C24b C 0.0114(15) 0.0165(18) 0.0114(15) -0.0051(12) -0.0033(12) 0.0032(12)
C25b C 0.0118(16) 0.0211(18) 0.0132(16) -0.0045(13) 0.0004(13) -0.0045(13)
C26b C 0.0136(16) 0.0111(15) 0.0174(17) -0.0019(13) 0.0010(13) 0.0005(13)
C27b C 0.024(2) 0.022(2) 0.034(2) 0.0056(16) -0.0129(17) -0.0033(17)
C28b C 0.0257(19) 0.0176(18) 0.0217(18) 0.0006(15) 0.0071(15) 0.0008(14)
Ru2a Ru 0.01045(13) 0.01184(12) 0.00773(12) -0.00172(10) 0.00098(9) -0.00018(9)
Cl3a Cl 0.0142(4) 0.0226(4) 0.0111(4) 0.0023(3) 0.0025(3) 0.0005(3)
Cl4a Cl 0.0192(4) 0.0237(4) 0.0276(5) -0.0026(3) 0.0051(3) -0.0033(4)
N4a N 0.0131(13) 0.0118(14) 0.0105(12) 0.0010(11) 0.0029(10) 0.0006(11)
N5a N 0.0167(14) 0.0178(14) 0.0114(14) 0.0026(12) 0.0022(11) 0.0012(11)
N6a N 0.0187(15) 0.0217(15) 0.0123(13) 0.0033(12) 0.0016(11) 0.0049(11)
C29a C 0.0112(15) 0.0139(16) 0.0145(16) 0.0003(12) 0.0036(13) -0.0032(13)
C30a C 0.0164(17) 0.0147(16) 0.0162(16) -0.0013(13) 0.0048(13) 0.0004(13)
C31a C 0.0131(16) 0.0133(16) 0.0228(18) -0.0017(13) 0.0082(13) -0.0010(13)
C32a C 0.0119(16) 0.0173(17) 0.0209(18) -0.0022(13) 0.0015(13) -0.0071(14)
C33a C 0.0163(17) 0.0153(17) 0.0150(17) -0.0007(14) 0.0005(14) -0.0021(13)
C34a C 0.0120(16) 0.0118(15) 0.0130(16) 0.0006(12) 0.0006(13) -0.0008(13)
C35a C 0.0134(16) 0.0176(19) 0.0084(15) 0.0041(12) -0.0003(12) 0.0007(12)
C36a C 0.0157(17) 0.0165(17) 0.0119(16) 0.0003(13) 0.0056(13) 0.0037(13)
C37a C 0.0152(17) 0.0157(17) 0.0176(17) -0.0014(13) 0.0018(14) 0.0018(14)
C38a C 0.0143(16) 0.0138(16) 0.0143(16) 0.0067(13) 0.0030(13) -0.0013(13)
C39a C 0.0189(17) 0.0160(16) 0.0167(17) 0.0032(13) 0.0064(13) 0.0016(13)
C40a C 0.0223(18) 0.0203(18) 0.0151(17) 0.0047(14) 0.0097(14) 0.0088(14)
C41a C 0.0137(16) 0.0134(16) 0.0120(15) 0.0060(12) 0.0009(12) -0.0005(12)
C42a C 0.0157(16) 0.0177(17) 0.0136(16) 0.0070(12) 0.0001(13) -0.0029(12)
C43a C 0.0158(16) 0.0135(17) 0.0201(17) 0.0013(12) 0.0021(13) -0.0013(12)
C44a C 0.0218(17) 0.0156(17) 0.0151(16) 0.0016(13) 0.0071(13) 0.0020(12)
C45a C 0.0196(17) 0.0171(18) 0.0116(15) 0.0050(13) 0.0013(13) 0.0003(13)
C46a C 0.0160(16) 0.0097(15) 0.0098(15) 0.0065(12) 0.0015(12) -0.0001(12)
C47a C 0.030(2) 0.0178(18) 0.0217(19) -0.0004(15) 0.0056(16) -0.0053(15)
C48a C 0.0121(16) 0.0182(17) 0.0144(16) -0.0043(13) 0.0002(13) -0.0057(13)
C49a C 0.0136(16) 0.0208(18) 0.0088(15) -0.0040(13) 0.0009(12) -0.0066(13)
C50a C 0.0109(15) 0.0159(17) 0.0063(14) -0.0055(11) -0.0027(12) -0.0001(11)
C51a C 0.0096(14) 0.0160(16) 0.0126(14) -0.0018(14) -0.0013(11) -0.0032(14)
C52a C 0.0104(16) 0.0181(17) 0.0134(16) 0.0000(12) 0.0037(13) 0.0024(13)
C53a C 0.0145(17) 0.0134(16) 0.0152(16) -0.0042(13) 0.0021(13) 0.0004(13)
C54a C 0.0155(16) 0.0123(16) 0.0132(16) -0.0028(13) -0.0006(13) 0.0017(13)
C55a C 0.0175(17) 0.0228(18) 0.0205(18) 0.0043(14) -0.0025(14) -0.0016(15)
C56a C 0.0230(19) 0.0189(18) 0.0187(17) 0.0013(14) 0.0015(15) -0.0058(14)
O2a O 0.0162(12) 0.0146(12) 0.0090(11) -0.0038(9) -0.0016(9) 0.0014(9)
Ru2b Ru 0.01058(13) 0.01169(12) 0.00778(12) -0.00185(10) 0.00108(9) -0.00044(9)
Cl3b Cl 0.0140(4) 0.0228(4) 0.0111(4) 0.0019(3) 0.0023(3) -0.0003(3)
Cl4b Cl 0.0195(4) 0.0232(4) 0.0280(5) -0.0028(3) 0.0055(3) -0.0030(4)
N4b N 0.0130(13) 0.0119(14) 0.0104(12) 0.0010(11) 0.0028(10) 0.0005(11)
N5b N 0.0164(14) 0.0181(14) 0.0113(14) 0.0024(12) 0.0020(11) 0.0007(11)
N6b N 0.0184(15) 0.0224(15) 0.0118(13) 0.0030(12) 0.0012(11) 0.0042(11)
C29b C 0.0112(15) 0.0136(16) 0.0149(16) 0.0002(12) 0.0038(13) -0.0031(13)
C30b C 0.0165(17) 0.0147(16) 0.0161(17) -0.0011(13) 0.0049(13) 0.0005(13)
C31b C 0.0133(16) 0.0131(16) 0.0229(18) -0.0014(13) 0.0084(13) -0.0003(13)
C32b C 0.0121(16) 0.0164(17) 0.0219(18) -0.0025(13) 0.0021(13) -0.0069(14)
C33b C 0.0163(17) 0.0150(17) 0.0153(17) -0.0009(14) 0.0006(14) -0.0022(14)
C34b C 0.0119(16) 0.0117(15) 0.0131(16) 0.0005(12) 0.0006(13) -0.0008(13)
C35b C 0.0130(16) 0.0179(19) 0.0084(15) 0.0037(12) -0.0006(12) 0.0000(12)
C36b C 0.0157(16) 0.0169(17) 0.0114(16) 0.0004(13) 0.0054(13) 0.0035(13)
C37b C 0.0153(16) 0.0158(17) 0.0175(17) -0.0015(13) 0.0018(14) 0.0019(14)
C38b C 0.0137(16) 0.0141(16) 0.0144(16) 0.0067(13) 0.0026(13) -0.0013(13)
C39b C 0.0186(17) 0.0164(16) 0.0165(17) 0.0034(13) 0.0061(13) 0.0017(13)
C40b C 0.0219(18) 0.0216(18) 0.0139(17) 0.0050(14) 0.0090(14) 0.0086(14)
C41b C 0.0131(16) 0.0137(16) 0.0121(15) 0.0058(12) 0.0006(12) -0.0008(12)
C42b C 0.0151(16) 0.0178(17) 0.0141(16) 0.0067(12) -0.0002(13) -0.0034(12)
C43b C 0.0156(16) 0.0135(17) 0.0203(17) 0.0013(12) 0.0021(13) -0.0010(12)
C44b C 0.0217(17) 0.0159(17) 0.0147(16) 0.0020(13) 0.0069(13) 0.0021(12)
C45b C 0.0191(17) 0.0174(18) 0.0116(15) 0.0049(13) 0.0009(13) -0.0002(13)
C46b C 0.0154(16) 0.0101(15) 0.0098(15) 0.0066(12) 0.0011(12) -0.0002(12)
C47b C 0.030(2) 0.0172(18) 0.0223(19) 0.0001(15) 0.0058(16) -0.0050(15)
C48b C 0.0124(16) 0.0172(17) 0.0152(16) -0.0047(13) 0.0008(13) -0.0059(13)
C49b C 0.0139(16) 0.0197(18) 0.0097(15) -0.0045(13) 0.0014(12) -0.0073(13)
C50b C 0.0113(15) 0.0154(17) 0.0064(14) -0.0059(11) -0.0024(12) -0.0008(11)
C51b C 0.0097(14) 0.0155(16) 0.0131(15) -0.0023(14) -0.0010(11) -0.0035(14)
C52b C 0.0104(16) 0.0183(17) 0.0131(16) -0.0002(12) 0.0037(13) 0.0021(13)
C53b C 0.0149(16) 0.0132(16) 0.0152(16) -0.0042(13) 0.0024(13) 0.0006(13)
C54b C 0.0157(16) 0.0124(16) 0.0130(16) -0.0029(13) -0.0005(13) 0.0017(13)
C55b C 0.0170(17) 0.0228(18) 0.0208(18) 0.0036(14) -0.0026(14) -0.0020(15)
C56b C 0.0229(19) 0.0183(18) 0.0195(18) 0.0013(14) 0.0017(15) -0.0058(14)
O2b O 0.0165(12) 0.0145(12) 0.0089(11) -0.0040(9) -0.0014(9) 0.0010(9)

loop_
_atom_type_symbol
_atom_type_scat_dispersion_real
_atom_type_scat_dispersion_imag
_atom_type_scat_source
C 0.0033 0.0016 'International Tables Vol C tables 4.2.6.8 and 6.1.1.1'
H 0.0000 0.0000 'International Tables Vol C tables 4.2.6.8 and 6.1.1.1'
Cl 0.1484 0.1585 'International Tables Vol C tables 4.2.6.8 and 6.1.1.1'
N 0.0061 0.0033 'International Tables Vol C tables 4.2.6.8 and 6.1.1.1'
O 0.0106 0.0060 'International Tables Vol C tables 4.2.6.8 and 6.1.1.1'
Ru -1.2594 0.8363 'International Tables Vol C tables 4.2.6.8 and 6.1.1.1'
